data_7154678
loop_
_publ_author_name
'Bawa, R. A.'
'Gautier, F.-M.'
'Adams, H.'
'Meijer, A. J. H. M.'
'Jones, S.'

_publ_section_title
;
 Evaluating hydrogen bonding control in the diastereoselective Diels-Alder
 reactions of 9-(2-aminoethyl)-anthracene derivatives.
;
_journal_issue 42
_journal_name_full 'Organic &amp; biomolecular chemistry'
_journal_page_first 10569
_journal_page_last 10577
_journal_paper_doi 10.1039/c5ob01343g
_journal_volume 13
_journal_year 2015
_chemical_formula_sum 'C26 H28 N2 O4'
_chemical_formula_weight 432.50
_chemical_melting_point 508
_chemical_name_systematic
'(?)-(3aS,9aS)-3a,4,9,9a-Tetrahydro-4-[(1R)-ethyl-tert-butylcarbamato]-2-methyl-4,9-[1?,2?]benzeno-1H-benzo[f]isoindole-1,3-(2H)-dione '
_space_group_crystal_system monoclinic
_space_group_IT_number 14
_space_group_name_Hall '-P 2ybc'
_space_group_name_H-M_alt 'P 1 21/c 1'
_symmetry_space_group_name_Hall '-P 2ybc'
_symmetry_space_group_name_H-M 'P 1 21/c 1'
_atom_sites_solution_hydrogens geom
_atom_sites_solution_primary direct
_atom_sites_solution_secondary difmap
_audit_creation_method SHELXL-2014/6
_audit_update_record
;
2015-07-01 deposited with the CCDC.
2015-08-25 downloaded from the CCDC.
;
_cell_angle_alpha 90
_cell_angle_beta 107.913(5)
_cell_angle_gamma 90
_cell_formula_units_Z 4
_cell_length_a 14.9540(12)
_cell_length_b 9.4917(8)
_cell_length_c 16.5072(13)
_cell_measurement_reflns_used 2324
_cell_measurement_temperature 150(2)
_cell_measurement_theta_max 23.59
_cell_measurement_theta_min 2.51
_cell_volume 2229.4(3)
_computing_cell_refinement 'Bruker SMART'
_computing_data_collection 'Bruker SMART'
_computing_data_reduction 'Bruker SAINT'
_computing_molecular_graphics 'Bruker SHELXTL'
_computing_publication_material 'Bruker SHELXTL'
_computing_structure_refinement 'SHELXL-2014/6 (Sheldrick, 2014)'
_computing_structure_solution 'SHELXS-97 (Sheldrick, 1990)'
_diffrn_ambient_temperature 150(2)
_diffrn_detector_area_resol_mean 100
_diffrn_measured_fraction_theta_full 0.998
_diffrn_measured_fraction_theta_max 0.998
_diffrn_measurement_device_type 'CCD area detector'
_diffrn_measurement_method 'phi and omega scans'
_diffrn_radiation_type MoK\a
_diffrn_radiation_wavelength 0.71073
_diffrn_reflns_av_R_equivalents 0.0939
_diffrn_reflns_av_unetI/netI 0.0816
_diffrn_reflns_laue_measured_fraction_full 0.998
_diffrn_reflns_laue_measured_fraction_max 0.998
_diffrn_reflns_limit_h_max 17
_diffrn_reflns_limit_h_min -17
_diffrn_reflns_limit_k_max 10
_diffrn_reflns_limit_k_min -11
_diffrn_reflns_limit_l_max 15
_diffrn_reflns_limit_l_min -19
_diffrn_reflns_number 24715
_diffrn_reflns_point_group_measured_fraction_full 0.998
_diffrn_reflns_point_group_measured_fraction_max 0.998
_diffrn_reflns_theta_full 25.000
_diffrn_reflns_theta_max 24.999
_diffrn_reflns_theta_min 2.507
_exptl_absorpt_coefficient_mu 0.087
_exptl_absorpt_correction_T_max 0.9965
_exptl_absorpt_correction_T_min 0.9727
_exptl_absorpt_correction_type multi-scan
_exptl_absorpt_process_details SADABS
_exptl_crystal_colour COLOURLESS
_exptl_crystal_density_diffrn 1.289
_exptl_crystal_density_method 'not measured'
_exptl_crystal_description BLOCK
_exptl_crystal_F_000 920
_exptl_crystal_recrystallization_method 'Re-crystallisation from solvent: Dichloromethane / hexane'
_exptl_crystal_size_max 0.320
_exptl_crystal_size_mid 0.140
_exptl_crystal_size_min 0.040
_refine_diff_density_max 0.242
_refine_diff_density_min -0.284
_refine_diff_density_rms 0.063
_refine_ls_extinction_method none
_refine_ls_goodness_of_fit_ref 1.060
_refine_ls_hydrogen_treatment constr
_refine_ls_matrix_type full
_refine_ls_number_parameters 294
_refine_ls_number_reflns 3916
_refine_ls_number_restraints 0
_refine_ls_restrained_S_all 1.060
_refine_ls_R_factor_all 0.1228
_refine_ls_R_factor_gt 0.0517
_refine_ls_shift/su_max 0.001
_refine_ls_shift/su_mean 0.000
_refine_ls_structure_factor_coef Fsqd
_refine_ls_weighting_details 'w=1/[\s^2^(Fo^2^)+(0.0729P)^2^+0.2665P] where P=(Fo^2^+2Fc^2^)/3'
_refine_ls_weighting_scheme calc
_refine_ls_wR_factor_gt 0.1162
_refine_ls_wR_factor_ref 0.1555
_reflns_Friedel_coverage 0.000
_reflns_number_gt 2225
_reflns_number_total 3916
_reflns_threshold_expression 'I > 2\s(I)'
_cod_data_source_file c5ob01343g3.cif
_cod_data_source_block osj53
_cod_depositor_comments
;
The following automatic conversions were performed:

'_exptl_absorpt_correction_type' value 'MULTI-SCAN' changed to
'multi-scan' according to
/usr/data/users/saulius/crontab/automatic-downloads/rss-feeds/RSC/lib/dictionaries/cif_core.dic
dictionary named 'cif_core.dic' version 2.4.2 from 2011-04-26.

Automatic conversion script
Id: cif_fix_values 3271 2015-04-21 07:52:19Z andrius 

 Adding full bibliography for 7154676--7154679.cif.
;
_cod_database_code 7154678
_shelx_space_group_comment
; 
The symmetry employed for this shelxl refinement is uniquely defined 
by the following loop, which should always be used as a source of 
symmetry information in preference to the above space-group names. 
They are only intended as comments. 
;
_shelx_estimated_absorpt_t_min 0.973
_shelx_estimated_absorpt_t_max 0.997
_shelxl_version_number 2014/6

loop_
_space_group_symop_operation_xyz
'x, y, z'
'-x, y+1/2, -z+1/2'
'-x, -y, -z'
'x, -y-1/2, z-1/2'

loop_
_atom_site_label
_atom_site_type_symbol
_atom_site_fract_x
_atom_site_fract_y
_atom_site_fract_z
_atom_site_U_iso_or_equiv
_atom_site_adp_type
_atom_site_occupancy
_atom_site_site_symmetry_order
_atom_site_calc_flag
_atom_site_refinement_flags_posn
_atom_site_refinement_flags_adp
N1 N 0.70901(18) 0.7518(3) 1.15814(15) 0.0224(6) Uani 1 1 d . .
N2 N 0.74805(17) 0.3935(3) 0.89805(16) 0.0253(6) Uani 1 1 d . .
H2 H 0.7042 0.4080 0.8492 0.030 Uiso 1 1 calc R U
O1 O 0.78049(14) 0.5368(2) 1.16240(13) 0.0244(5) Uani 1 1 d . .
O2 O 0.60931(16) 0.9424(2) 1.12455(14) 0.0379(6) Uani 1 1 d . .
O3 O 0.89594(15) 0.3124(2) 0.96196(14) 0.0301(6) Uani 1 1 d . .
O4 O 0.83353(14) 0.3294(2) 0.81663(13) 0.0251(5) Uani 1 1 d . .
C1 C 0.5258(2) 0.6883(3) 0.88266(18) 0.0195(7) Uani 1 1 d . .
C2 C 0.4388(2) 0.7050(3) 0.82195(19) 0.0244(8) Uani 1 1 d . .
H2A H 0.4061 0.7920 0.8172 0.029 Uiso 1 1 calc R U
C3 C 0.3996(2) 0.5936(3) 0.76809(19) 0.0238(8) Uani 1 1 d . .
H3 H 0.3400 0.6039 0.7264 0.029 Uiso 1 1 calc R U
C4 C 0.4483(2) 0.4670(3) 0.77555(19) 0.0225(7) Uani 1 1 d . .
H4 H 0.4221 0.3915 0.7380 0.027 Uiso 1 1 calc R U
C5 C 0.5350(2) 0.4497(3) 0.83740(18) 0.0217(7) Uani 1 1 d . .
H5 H 0.5671 0.3621 0.8424 0.026 Uiso 1 1 calc R U
C6 C 0.5750(2) 0.5603(3) 0.89191(19) 0.0200(7) Uani 1 1 d . .
C7 C 0.6679(2) 0.5597(3) 0.96604(18) 0.0192(7) Uani 1 1 d . .
C8 C 0.5733(2) 0.7995(3) 0.94684(18) 0.0210(7) Uani 1 1 d . .
H8 H 0.5381 0.8907 0.9372 0.025 Uiso 1 1 calc R U
C9 C 0.6734(2) 0.8159(3) 0.94517(18) 0.0205(7) Uani 1 1 d . .
C10 C 0.7162(2) 0.9436(3) 0.93822(19) 0.0285(8) Uani 1 1 d . .
H10 H 0.6810 1.0286 0.9308 0.034 Uiso 1 1 calc R U
C11 C 0.8101(2) 0.9467(4) 0.9422(2) 0.0313(8) Uani 1 1 d . .
H11 H 0.8394 1.0337 0.9373 0.038 Uiso 1 1 calc R U
C12 C 0.8610(2) 0.8224(3) 0.95329(19) 0.0291(8) Uani 1 1 d . .
H12 H 0.9254 0.8248 0.9564 0.035 Uiso 1 1 calc R U
C13 C 0.8188(2) 0.6938(3) 0.96001(18) 0.0232(7) Uani 1 1 d . .
H13 H 0.8542 0.6091 0.9676 0.028 Uiso 1 1 calc R U
C14 C 0.7246(2) 0.6907(3) 0.95557(17) 0.0185(7) Uani 1 1 d . .
C15 C 0.6365(2) 0.5939(3) 1.04704(18) 0.0183(7) Uani 1 1 d . .
H15 H 0.5966 0.5151 1.0567 0.022 Uiso 1 1 calc R U
C16 C 0.5798(2) 0.7321(3) 1.03442(18) 0.0210(7) Uani 1 1 d . .
H16 H 0.5151 0.7122 1.0370 0.025 Uiso 1 1 calc R U
C17 C 0.7174(2) 0.6178(3) 1.12729(19) 0.0195(7) Uani 1 1 d . .
C18 C 0.6312(2) 0.8242(3) 1.10858(19) 0.0256(8) Uani 1 1 d . .
C19 C 0.7731(2) 0.8059(3) 1.2376(2) 0.0328(8) Uani 1 1 d . .
H19A H 0.7473 0.7866 1.2843 0.049 Uiso 1 1 calc R U
H19B H 0.7806 0.9078 1.2327 0.049 Uiso 1 1 calc R U
H19C H 0.8343 0.7598 1.2491 0.049 Uiso 1 1 calc R U
C20 C 0.6907(2) 0.2950(3) 1.0116(2) 0.0269(8) Uani 1 1 d . .
H20A H 0.7372 0.2191 1.0211 0.040 Uiso 1 1 calc R U
H20B H 0.6318 0.2642 0.9700 0.040 Uiso 1 1 calc R U
H20C H 0.6793 0.3182 1.0655 0.040 Uiso 1 1 calc R U
C21 C 0.7277(2) 0.4250(3) 0.97779(19) 0.0217(7) Uani 1 1 d . .
H21 H 0.7894 0.4483 1.0207 0.026 Uiso 1 1 calc R U
C22 C 0.8327(2) 0.3426(3) 0.8979(2) 0.0243(8) Uani 1 1 d . .
C24 C 0.9236(2) 0.3037(3) 0.7989(2) 0.0269(8) Uani 1 1 d . .
C25 C 0.9915(2) 0.4208(4) 0.8387(2) 0.0353(9) Uani 1 1 d . .
H25A H 1.0076 0.4155 0.9009 0.053 Uiso 1 1 calc R U
H25B H 0.9622 0.5120 0.8190 0.053 Uiso 1 1 calc R U
H25C H 1.0487 0.4107 0.8221 0.053 Uiso 1 1 calc R U
C26 C 0.9606(2) 0.1576(3) 0.8307(2) 0.0342(9) Uani 1 1 d . .
H26A H 0.9115 0.0873 0.8069 0.051 Uiso 1 1 calc R U
H26B H 0.9782 0.1554 0.8930 0.051 Uiso 1 1 calc R U
H26C H 1.0157 0.1363 0.8127 0.051 Uiso 1 1 calc R U
C27 C 0.8943(2) 0.3088(4) 0.7024(2) 0.0326(8) Uani 1 1 d . .
H27A H 0.8679 0.4017 0.6828 0.049 Uiso 1 1 calc R U
H27B H 0.8468 0.2362 0.6789 0.049 Uiso 1 1 calc R U
H27C H 0.9492 0.2917 0.6833 0.049 Uiso 1 1 calc R U

loop_
_atom_site_aniso_label
_atom_site_aniso_U_11
_atom_site_aniso_U_22
_atom_site_aniso_U_33
_atom_site_aniso_U_23
_atom_site_aniso_U_13
_atom_site_aniso_U_12
N1 0.0263(15) 0.0277(15) 0.0129(14) -0.0033(12) 0.0055(12) 0.0018(12)
N2 0.0212(15) 0.0366(16) 0.0187(15) -0.0075(12) 0.0071(12) 0.0032(12)
O1 0.0215(12) 0.0316(13) 0.0202(12) 0.0001(10) 0.0066(10) 0.0024(10)
O2 0.0504(16) 0.0308(14) 0.0298(15) -0.0087(11) 0.0086(12) 0.0124(12)
O3 0.0274(13) 0.0404(14) 0.0226(14) 0.0026(11) 0.0078(11) 0.0074(11)
O4 0.0224(12) 0.0359(13) 0.0205(13) -0.0025(10) 0.0118(10) 0.0017(10)
C1 0.0217(17) 0.0239(17) 0.0156(17) -0.0008(13) 0.0098(14) -0.0032(14)
C2 0.0258(19) 0.0306(19) 0.0195(18) 0.0042(14) 0.0109(16) 0.0013(15)
C3 0.0217(18) 0.036(2) 0.0145(18) 0.0000(14) 0.0063(15) -0.0021(15)
C4 0.0234(19) 0.0280(18) 0.0166(18) -0.0046(14) 0.0067(15) -0.0035(14)
C5 0.0231(18) 0.0270(18) 0.0185(18) -0.0038(14) 0.0114(15) -0.0027(14)
C6 0.0193(17) 0.0254(18) 0.0178(17) -0.0008(14) 0.0093(14) -0.0003(14)
C7 0.0204(17) 0.0235(17) 0.0152(17) -0.0017(13) 0.0080(14) -0.0003(13)
C8 0.0261(18) 0.0191(17) 0.0179(18) -0.0004(13) 0.0069(15) 0.0031(14)
C9 0.0264(18) 0.0248(18) 0.0096(16) -0.0014(13) 0.0048(14) -0.0035(15)
C10 0.035(2) 0.0273(19) 0.0177(18) 0.0007(14) 0.0001(16) -0.0023(16)
C11 0.036(2) 0.032(2) 0.025(2) 0.0007(16) 0.0082(17) -0.0123(17)
C12 0.0287(19) 0.041(2) 0.0166(18) -0.0014(15) 0.0060(15) -0.0111(17)
C13 0.0229(18) 0.0336(19) 0.0137(17) -0.0014(14) 0.0066(14) -0.0026(15)
C14 0.0243(18) 0.0238(17) 0.0080(16) -0.0009(13) 0.0061(14) -0.0027(14)
C15 0.0207(17) 0.0200(17) 0.0167(17) -0.0006(13) 0.0096(14) -0.0005(13)
C16 0.0232(18) 0.0240(18) 0.0169(18) -0.0018(13) 0.0077(14) 0.0019(13)
C17 0.0227(18) 0.0231(17) 0.0162(17) -0.0015(14) 0.0112(15) -0.0028(14)
C18 0.030(2) 0.0298(19) 0.0196(19) -0.0006(15) 0.0120(16) 0.0038(16)
C19 0.039(2) 0.035(2) 0.0194(19) -0.0047(16) 0.0010(16) -0.0004(17)
C20 0.0288(19) 0.0251(18) 0.027(2) 0.0004(14) 0.0089(16) 0.0032(15)
C21 0.0237(18) 0.0277(18) 0.0166(17) -0.0025(14) 0.0105(15) 0.0005(14)
C22 0.026(2) 0.0256(18) 0.023(2) -0.0021(15) 0.0105(17) -0.0012(15)
C24 0.0195(18) 0.039(2) 0.026(2) 0.0010(15) 0.0126(16) 0.0048(15)
C25 0.029(2) 0.045(2) 0.034(2) 0.0039(17) 0.0144(17) -0.0037(17)
C26 0.034(2) 0.041(2) 0.031(2) -0.0004(16) 0.0149(17) 0.0090(16)
C27 0.033(2) 0.044(2) 0.024(2) -0.0013(16) 0.0131(16) 0.0014(17)

loop_
_atom_type_symbol
_atom_type_description
_atom_type_scat_dispersion_real
_atom_type_scat_dispersion_imag
_atom_type_scat_source
C C 0.0033 0.0016 'International Tables Vol C Tables 4.2.6.8 and 6.1.1.4'
H H 0.0000 0.0000 'International Tables Vol C Tables 4.2.6.8 and 6.1.1.4'
N N 0.0061 0.0033 'International Tables Vol C Tables 4.2.6.8 and 6.1.1.4'
O O 0.0106 0.0060 'International Tables Vol C Tables 4.2.6.8 and 6.1.1.4'

loop_
_geom_angle_atom_site_label_1
_geom_angle_atom_site_label_2
_geom_angle_atom_site_label_3
_geom_angle
C18 N1 C17 113.1(3)
C18 N1 C19 123.9(3)
C17 N1 C19 122.9(3)
C22 N2 C21 121.7(3)
C22 N2 H2 119.2
C21 N2 H2 119.2
C22 O4 C24 119.8(2)
C2 C1 C6 121.4(3)
C2 C1 C8 124.2(3)
C6 C1 C8 114.3(3)
C1 C2 C3 119.5(3)
C1 C2 H2A 120.2
C3 C2 H2A 120.2
C2 C3 C4 119.7(3)
C2 C3 H3 120.2
C4 C3 H3 120.2
C3 C4 C5 120.8(3)
C3 C4 H4 119.6
C5 C4 H4 119.6
C4 C5 C6 120.2(3)
C4 C5 H5 119.9
C6 C5 H5 119.9
C5 C6 C1 118.4(3)
C5 C6 C7 127.8(3)
C1 C6 C7 113.8(3)
C21 C7 C6 116.7(2)
C21 C7 C14 111.4(2)
C6 C7 C14 107.5(2)
C21 C7 C15 112.1(2)
C6 C7 C15 103.9(2)
C14 C7 C15 104.2(2)
C1 C8 C9 108.3(2)
C1 C8 C16 104.3(2)
C9 C8 C16 106.2(2)
C1 C8 H8 112.5
C9 C8 H8 112.5
C16 C8 H8 112.5
C10 C9 C14 120.2(3)
C10 C9 C8 125.0(3)
C14 C9 C8 114.7(3)
C11 C10 C9 120.0(3)
C11 C10 H10 120.0
C9 C10 H10 120.0
C10 C11 C12 119.7(3)
C10 C11 H11 120.2
C12 C11 H11 120.2
C11 C12 C13 120.9(3)
C11 C12 H12 119.6
C13 C12 H12 119.6
C14 C13 C12 119.4(3)
C14 C13 H13 120.3
C12 C13 H13 120.3
C13 C14 C9 119.9(3)
C13 C14 C7 126.5(3)
C9 C14 C7 113.6(2)
C17 C15 C16 104.5(2)
C17 C15 C7 113.9(2)
C16 C15 C7 110.8(2)
C17 C15 H15 109.2
C16 C15 H15 109.2
C7 C15 H15 109.2
C18 C16 C15 105.2(2)
C18 C16 C8 112.7(3)
C15 C16 C8 110.5(2)
C18 C16 H16 109.4
C15 C16 H16 109.4
C8 C16 H16 109.4
O1 C17 N1 123.2(3)
O1 C17 C15 128.1(3)
N1 C17 C15 108.7(3)
O2 C18 N1 124.3(3)
O2 C18 C16 127.2(3)
N1 C18 C16 108.5(3)
N1 C19 H19A 109.5
N1 C19 H19B 109.5
H19A C19 H19B 109.5
N1 C19 H19C 109.5
H19A C19 H19C 109.5
H19B C19 H19C 109.5
C21 C20 H20A 109.5
C21 C20 H20B 109.5
H20A C20 H20B 109.5
C21 C20 H20C 109.5
H20A C20 H20C 109.5
H20B C20 H20C 109.5
N2 C21 C20 111.2(2)
N2 C21 C7 109.2(2)
C20 C21 C7 117.1(2)
N2 C21 H21 106.2
C20 C21 H21 106.2
C7 C21 H21 106.2
O3 C22 O4 126.8(3)
O3 C22 N2 124.0(3)
O4 C22 N2 109.2(3)
O4 C24 C25 108.8(2)
O4 C24 C27 102.4(2)
C25 C24 C27 111.8(3)
O4 C24 C26 109.7(2)
C25 C24 C26 113.2(3)
C27 C24 C26 110.3(3)
C24 C25 H25A 109.5
C24 C25 H25B 109.5
H25A C25 H25B 109.5
C24 C25 H25C 109.5
H25A C25 H25C 109.5
H25B C25 H25C 109.5
C24 C26 H26A 109.5
C24 C26 H26B 109.5
H26A C26 H26B 109.5
C24 C26 H26C 109.5
H26A C26 H26C 109.5
H26B C26 H26C 109.5
C24 C27 H27A 109.5
C24 C27 H27B 109.5
H27A C27 H27B 109.5
C24 C27 H27C 109.5
H27A C27 H27C 109.5
H27B C27 H27C 109.5

loop_
_geom_bond_atom_site_label_1
_geom_bond_atom_site_label_2
_geom_bond_distance
N1 C18 1.382(4)
N1 C17 1.390(4)
N1 C19 1.459(4)
N2 C22 1.356(4)
N2 C21 1.470(3)
N2 H2 0.8800
O1 C17 1.217(3)
O2 C18 1.220(4)
O3 C22 1.217(4)
O4 C22 1.351(4)
O4 C24 1.484(3)
C1 C2 1.386(4)
C1 C6 1.405(4)
C1 C8 1.509(4)
C2 C3 1.389(4)
C2 H2A 0.9500
C3 C4 1.391(4)
C3 H3 0.9500
C4 C5 1.392(4)
C4 H4 0.9500
C5 C6 1.392(4)
C5 H5 0.9500
C6 C7 1.543(4)
C7 C21 1.538(4)
C7 C14 1.544(4)
C7 C15 1.581(4)
C8 C9 1.514(4)
C8 C16 1.556(4)
C8 H8 1.0000
C9 C10 1.392(4)
C9 C14 1.395(4)
C10 C11 1.386(4)
C10 H10 0.9500
C11 C12 1.386(5)
C11 H11 0.9500
C12 C13 1.393(4)
C12 H12 0.9500
C13 C14 1.389(4)
C13 H13 0.9500
C15 C17 1.512(4)
C15 C16 1.540(4)
C15 H15 1.0000
C16 C18 1.509(4)
C16 H16 1.0000
C19 H19A 0.9800
C19 H19B 0.9800
C19 H19C 0.9800
C20 C21 1.527(4)
C20 H20A 0.9800
C20 H20B 0.9800
C20 H20C 0.9800
C21 H21 1.0000
C24 C25 1.513(4)
C24 C27 1.517(4)
C24 C26 1.525(4)
C25 H25A 0.9800
C25 H25B 0.9800
C25 H25C 0.9800
C26 H26A 0.9800
C26 H26B 0.9800
C26 H26C 0.9800
C27 H27A 0.9800
C27 H27B 0.9800
C27 H27C 0.9800
